data_7114628
loop_
_publ_author_name
'Virendra Kumar Tiwari'
'Govind Goroba Pawar'
'Himanshu Sekhar Jena'
'Manmohan Kapur'

_publ_section_title
;
 Palladium catalyzed, heteroatom-guided C-H functionalization in the
 synthesis of substituted isoquinolines and dihydroisoquinolines
;
_journal_name_full Chem.Commun.
_journal_page_first 7322
_journal_paper_doi 10.1039/C4CC03165B
_journal_volume 50
_journal_year 2014
_chemical_formula_moiety 'C19 H19 N O'
_chemical_formula_sum 'C19 H19 N O'
_chemical_formula_weight 277.35
_chemical_name_systematic
; 
 ? 
;
_space_group_IT_number 14
_symmetry_cell_setting monoclinic
_symmetry_space_group_name_Hall '-P 2ybc'
_symmetry_space_group_name_H-M 'P 1 21/c 1'
_atom_sites_solution_hydrogens geom
_atom_sites_solution_primary direct
_atom_sites_solution_secondary difmap
_audit_creation_method SHELXL-97
_cell_angle_alpha 90.00
_cell_angle_beta 111.551(8)
_cell_angle_gamma 90.00
_cell_formula_units_Z 4
_cell_length_a 12.0655(14)
_cell_length_b 7.4251(8)
_cell_length_c 18.788(2)
_cell_measurement_temperature 296(2)
_cell_volume 1565.5(3)
_computing_structure_refinement 'SHELXL-97 (Sheldrick, 2008)'
_computing_structure_solution 'SHELXS-97 (Sheldrick, 2008)'
_diffrn_ambient_temperature 296(2)
_diffrn_measured_fraction_theta_full 1.00
_diffrn_measured_fraction_theta_max 1.00
_diffrn_radiation_monochromator graphite
_diffrn_radiation_source 'fine-focus sealed tube'
_diffrn_radiation_type MoK\a
_diffrn_radiation_wavelength 0.71073
_diffrn_reflns_av_R_equivalents 0.1759
_diffrn_reflns_av_sigmaI/netI 0.1079
_diffrn_reflns_limit_h_max 17
_diffrn_reflns_limit_h_min -17
_diffrn_reflns_limit_k_max 10
_diffrn_reflns_limit_k_min -10
_diffrn_reflns_limit_l_max 16
_diffrn_reflns_limit_l_min -27
_diffrn_reflns_number 9563
_diffrn_reflns_theta_full 31.51
_diffrn_reflns_theta_max 31.51
_diffrn_reflns_theta_min 2.98
_exptl_absorpt_coefficient_mu 0.072
_exptl_absorpt_correction_T_max 0.980
_exptl_absorpt_correction_T_min 0.971
_exptl_absorpt_correction_type multi-scan
_exptl_absorpt_process_details multi-scan
_exptl_crystal_density_diffrn 1.177
_exptl_crystal_density_method 'not measured'
_exptl_crystal_F_000 592
_exptl_crystal_size_max 0.42
_exptl_crystal_size_mid 0.37
_exptl_crystal_size_min 0.29
_refine_diff_density_max 0.486
_refine_diff_density_min -0.523
_refine_diff_density_rms 0.139
_refine_ls_extinction_method none
_refine_ls_goodness_of_fit_ref 1.221
_refine_ls_hydrogen_treatment constr
_refine_ls_matrix_type full
_refine_ls_number_parameters 193
_refine_ls_number_reflns 5207
_refine_ls_number_restraints 0
_refine_ls_restrained_S_all 1.221
_refine_ls_R_factor_all 0.1455
_refine_ls_R_factor_gt 0.0605
_refine_ls_shift/su_max 0.001
_refine_ls_shift/su_mean 0.000
_refine_ls_structure_factor_coef Fsqd
_refine_ls_weighting_details 'calc w=1/[\s^2^(Fo^2^)+(0.1000P)^2^+0.0000P] where P=(Fo^2^+2Fc^2^)/3'
_refine_ls_weighting_scheme calc
_refine_ls_wR_factor_gt 0.1770
_refine_ls_wR_factor_ref 0.2505
_reflns_number_gt 4514
_reflns_number_total 5207
_reflns_threshold_expression >2sigma(I)
_cod_data_source_file c4cc03165b2.cif
_cod_data_source_block 784
_cod_original_sg_symbol_H-M 'P 21/c'
_cod_database_code 7114628

loop_
_symmetry_equiv_pos_as_xyz
'x, y, z'
'-x, y+1/2, -z+1/2'
'-x, -y, -z'
'x, -y-1/2, z-1/2'

loop_
_atom_site_label
_atom_site_type_symbol
_atom_site_fract_x
_atom_site_fract_y
_atom_site_fract_z
_atom_site_U_iso_or_equiv
_atom_site_adp_type
_atom_site_occupancy
_atom_site_symmetry_multiplicity
_atom_site_calc_flag
_atom_site_refinement_flags
O1 O 0.83858(11) 0.5783(2) 0.52221(7) 0.0735(4) Uani 1 1 d .
N1 N 0.74803(11) 0.53019(18) 0.39530(8) 0.0472(3) Uani 1 1 d .
C1 C 0.84799(13) 0.3652(2) 0.32380(9) 0.0473(4) Uani 1 1 d .
C6 C 0.74246(13) 0.3631(2) 0.25953(9) 0.0457(4) Uani 1 1 d .
C2 C 0.93982(14) 0.2475(2) 0.32806(10) 0.0553(4) Uani 1 1 d .
H2 H 1.0100 0.2489 0.3709 0.066 Uiso 1 1 calc R
C16 C 0.86400(12) 0.4991(2) 0.38711(9) 0.0511(4) Uani 1 1 d .
H16 H 0.9195 0.4482 0.4351 0.061 Uiso 1 1 calc R
C3 C 0.92768(16) 0.1282(3) 0.26895(11) 0.0642(5) Uani 1 1 d .
H3 H 0.9894 0.0495 0.2724 0.077 Uiso 1 1 calc R
C5 C 0.73202(15) 0.2424(2) 0.20066(10) 0.0552(4) Uani 1 1 d .
H5 H 0.6620 0.2394 0.1577 0.066 Uiso 1 1 calc R
C15 C 0.64784(12) 0.5439(2) 0.32804(9) 0.0450(4) Uani 1 1 d .
H15 H 0.5810 0.6030 0.3299 0.054 Uiso 1 1 calc R
C18 C 0.74713(15) 0.5697(2) 0.46631(10) 0.0526(4) Uani 1 1 d .
C8 C 0.53422(13) 0.5078(2) 0.19241(9) 0.0456(4) Uani 1 1 d .
C10 C 0.43617(16) 0.6006(3) 0.06108(10) 0.0601(5) Uani 1 1 d .
H10 H 0.4422 0.6417 0.0159 0.072 Uiso 1 1 calc R
C11 C 0.32399(16) 0.5745(2) 0.06409(10) 0.0579(5) Uani 1 1 d .
C12 C 0.31913(14) 0.5185(2) 0.13313(11) 0.0567(5) Uani 1 1 d .
H12 H 0.2452 0.5032 0.1373 0.068 Uiso 1 1 calc R
C13 C 0.42175(14) 0.4846(2) 0.19629(10) 0.0516(4) Uani 1 1 d .
H13 H 0.4155 0.4460 0.2418 0.062 Uiso 1 1 calc R
C14 C 0.2120(2) 0.5988(3) -0.00531(13) 0.0833(7) Uani 1 1 d .
H14A H 0.2268 0.6819 -0.0400 0.125 Uiso 1 1 calc R
H14B H 0.1500 0.6452 0.0101 0.125 Uiso 1 1 calc R
H14C H 0.1878 0.4848 -0.0303 0.125 Uiso 1 1 calc R
C4 C 0.82468(17) 0.1262(3) 0.20526(11) 0.0641(5) Uani 1 1 d .
H4 H 0.8169 0.0473 0.1653 0.077 Uiso 1 1 calc R
C19 C 0.62759(16) 0.5983(3) 0.47270(11) 0.0627(5) Uani 1 1 d .
H19A H 0.6372 0.6027 0.5257 0.094 Uiso 1 1 calc R
H19B H 0.5754 0.5007 0.4481 0.094 Uiso 1 1 calc R
H19C H 0.5940 0.7097 0.4484 0.094 Uiso 1 1 calc R
C9 C 0.53915(14) 0.5671(2) 0.12369(10) 0.0555(4) Uani 1 1 d .
H9 H 0.6129 0.5846 0.1196 0.067 Uiso 1 1 calc R
C7 C 0.64307(12) 0.4762(2) 0.26108(9) 0.0455(4) Uani 1 1 d .
C17 C 0.91437(15) 0.6767(3) 0.37258(12) 0.0665(5) Uani 1 1 d .
H17A H 0.8625 0.7260 0.3247 0.100 Uiso 1 1 calc R
H17B H 0.9919 0.6570 0.3708 0.100 Uiso 1 1 calc R
H17C H 0.9205 0.7596 0.4131 0.100 Uiso 1 1 calc R

loop_
_atom_site_aniso_label
_atom_site_aniso_U_11
_atom_site_aniso_U_22
_atom_site_aniso_U_33
_atom_site_aniso_U_23
_atom_site_aniso_U_13
_atom_site_aniso_U_12
O1 0.0651(8) 0.1002(12) 0.0507(8) -0.0144(7) 0.0158(6) 0.0062(7)
N1 0.0441(6) 0.0528(8) 0.0470(7) -0.0037(6) 0.0195(5) 0.0024(5)
C1 0.0456(7) 0.0500(10) 0.0518(9) 0.0017(7) 0.0242(7) 0.0020(6)
C6 0.0476(7) 0.0475(9) 0.0469(8) -0.0003(7) 0.0232(6) 0.0008(6)
C2 0.0504(8) 0.0604(11) 0.0580(10) 0.0013(8) 0.0233(7) 0.0091(7)
C16 0.0380(7) 0.0629(11) 0.0519(9) -0.0050(7) 0.0159(6) 0.0045(6)
C3 0.0618(10) 0.0646(12) 0.0750(12) -0.0015(10) 0.0356(9) 0.0156(8)
C5 0.0546(9) 0.0605(11) 0.0516(9) -0.0057(8) 0.0206(7) 0.0012(8)
C15 0.0396(7) 0.0480(9) 0.0490(9) 0.0001(7) 0.0180(6) 0.0017(6)
C18 0.0576(9) 0.0528(10) 0.0499(9) -0.0038(7) 0.0229(8) 0.0029(7)
C8 0.0459(7) 0.0462(9) 0.0455(8) -0.0014(6) 0.0176(6) 0.0007(6)
C10 0.0706(11) 0.0604(12) 0.0488(9) 0.0081(8) 0.0213(8) 0.0078(9)
C11 0.0583(9) 0.0489(10) 0.0565(10) -0.0011(8) 0.0092(8) 0.0091(8)
C12 0.0457(8) 0.0538(10) 0.0685(12) -0.0044(8) 0.0184(8) 0.0022(7)
C13 0.0511(8) 0.0529(10) 0.0535(9) -0.0010(7) 0.0222(7) 0.0010(7)
C14 0.0704(12) 0.0804(15) 0.0753(14) 0.0006(11) -0.0015(10) 0.0132(11)
C4 0.0750(11) 0.0628(12) 0.0644(11) -0.0101(9) 0.0371(9) 0.0067(9)
C19 0.0635(10) 0.0751(13) 0.0596(10) -0.0043(9) 0.0344(8) 0.0026(9)
C9 0.0541(9) 0.0597(11) 0.0557(10) 0.0048(8) 0.0236(7) 0.0012(7)
C7 0.0420(7) 0.0466(9) 0.0487(9) 0.0015(7) 0.0177(6) 0.0006(6)
C17 0.0529(9) 0.0659(12) 0.0872(13) -0.0137(10) 0.0333(9) -0.0106(8)

loop_
_atom_type_symbol
_atom_type_description
_atom_type_scat_dispersion_real
_atom_type_scat_dispersion_imag
_atom_type_scat_source
C C 0.0033 0.0016 'International Tables Vol C Tables 4.2.6.8 and 6.1.1.4'
N N 0.0061 0.0033 'International Tables Vol C Tables 4.2.6.8 and 6.1.1.4'
O O 0.0106 0.0060 'International Tables Vol C Tables 4.2.6.8 and 6.1.1.4'
H H 0.0000 0.0000 'International Tables Vol C Tables 4.2.6.8 and 6.1.1.4'

loop_
_geom_angle_atom_site_label_1
_geom_angle_atom_site_label_2
_geom_angle_atom_site_label_3
_geom_angle
C18 N1 C15 123.53(12)
C18 N1 C16 118.71(13)
C15 N1 C16 117.04(12)
C2 C1 C6 119.81(15)
C2 C1 C16 120.05(14)
C6 C1 C16 120.10(13)
C5 C6 C1 118.79(14)
C5 C6 C7 123.08(14)
C1 C6 C7 117.83(13)
C3 C2 C1 120.55(16)
C3 C2 H2 119.7
C1 C2 H2 119.7
N1 C16 C1 109.43(12)
N1 C16 C17 109.83(14)
C1 C16 C17 112.03(14)
N1 C16 H16 108.5
C1 C16 H16 108.5
C17 C16 H16 108.5
C4 C3 C2 120.06(16)
C4 C3 H3 120.0
C2 C3 H3 120.0
C4 C5 C6 120.94(16)
C4 C5 H5 119.5
C6 C5 H5 119.5
C7 C15 N1 123.29(13)
C7 C15 H15 118.4
N1 C15 H15 118.4
O1 C18 N1 121.60(15)
O1 C18 C19 121.11(16)
N1 C18 C19 117.28(15)
C9 C8 C13 117.58(14)
C9 C8 C7 122.23(14)
C13 C8 C7 120.14(14)
C9 C10 C11 121.61(17)
C9 C10 H10 119.2
C11 C10 H10 119.2
C12 C11 C10 117.24(15)
C12 C11 C14 120.96(18)
C10 C11 C14 121.76(19)
C11 C12 C13 121.62(15)
C11 C12 H12 119.2
C13 C12 H12 119.2
C12 C13 C8 120.81(16)
C12 C13 H13 119.6
C8 C13 H13 119.6
C11 C14 H14A 109.5
C11 C14 H14B 109.5
H14A C14 H14B 109.5
C11 C14 H14C 109.5
H14A C14 H14C 109.5
H14B C14 H14C 109.5
C3 C4 C5 119.85(17)
C3 C4 H4 120.1
C5 C4 H4 120.1
C18 C19 H19A 109.5
C18 C19 H19B 109.5
H19A C19 H19B 109.5
C18 C19 H19C 109.5
H19A C19 H19C 109.5
H19B C19 H19C 109.5
C10 C9 C8 121.11(16)
C10 C9 H9 119.4
C8 C9 H9 119.4
C15 C7 C6 118.63(13)
C15 C7 C8 118.54(13)
C6 C7 C8 122.70(14)
C16 C17 H17A 109.5
C16 C17 H17B 109.5
H17A C17 H17B 109.5
C16 C17 H17C 109.5
H17A C17 H17C 109.5
H17B C17 H17C 109.5

loop_
_geom_bond_atom_site_label_1
_geom_bond_atom_site_label_2
_geom_bond_distance
O1 C18 1.2138(19)
N1 C18 1.370(2)
N1 C15 1.395(2)
N1 C16 1.4809(18)
C1 C2 1.390(2)
C1 C6 1.396(2)
C1 C16 1.507(2)
C6 C5 1.393(2)
C6 C7 1.473(2)
C2 C3 1.386(2)
C2 H2 0.9300
C16 C17 1.518(3)
C16 H16 0.9800
C3 C4 1.373(3)
C3 H3 0.9300
C5 C4 1.389(2)
C5 H5 0.9300
C15 C7 1.336(2)
C15 H15 0.9300
C18 C19 1.506(2)
C8 C9 1.386(2)
C8 C13 1.396(2)
C8 C7 1.483(2)
C10 C9 1.384(2)
C10 C11 1.389(3)
C10 H10 0.9300
C11 C12 1.384(3)
C11 C14 1.505(2)
C12 C13 1.387(2)
C12 H12 0.9300
C13 H13 0.9300
C14 H14A 0.9600
C14 H14B 0.9600
C14 H14C 0.9600
C4 H4 0.9300
C19 H19A 0.9600
C19 H19B 0.9600
C19 H19C 0.9600
C9 H9 0.9300
C17 H17A 0.9600
C17 H17B 0.9600
C17 H17C 0.9600

loop_
_geom_torsion_atom_site_label_1
_geom_torsion_atom_site_label_2
_geom_torsion_atom_site_label_3
_geom_torsion_atom_site_label_4
_geom_torsion
C2 C1 C6 C5 -0.2(2)
C16 C1 C6 C5 177.60(15)
C2 C1 C6 C7 173.65(15)
C16 C1 C6 C7 -8.5(2)
C6 C1 C2 C3 0.1(3)
C16 C1 C2 C3 -177.69(16)
C18 N1 C16 C1 148.51(15)
C15 N1 C16 C1 -40.86(19)
C18 N1 C16 C17 -88.12(18)
C15 N1 C16 C17 82.50(17)
C2 C1 C16 N1 -147.58(15)
C6 C1 C16 N1 34.6(2)
C2 C1 C16 C17 90.37(18)
C6 C1 C16 C17 -87.43(17)
C1 C2 C3 C4 0.4(3)
C1 C6 C5 C4 -0.3(3)
C7 C6 C5 C4 -173.76(16)
C18 N1 C15 C7 -167.89(16)
C16 N1 C15 C7 22.0(2)
C15 N1 C18 O1 -170.56(16)
C16 N1 C18 O1 -0.6(2)
C15 N1 C18 C19 10.7(2)
C16 N1 C18 C19 -179.29(16)
C9 C10 C11 C12 1.9(3)
C9 C10 C11 C14 -175.81(18)
C10 C11 C12 C13 -1.8(3)
C14 C11 C12 C13 175.90(17)
C11 C12 C13 C8 0.6(3)
C9 C8 C13 C12 0.6(2)
C7 C8 C13 C12 178.20(15)
C2 C3 C4 C5 -0.9(3)
C6 C5 C4 C3 0.8(3)
C11 C10 C9 C8 -0.8(3)
C13 C8 C9 C10 -0.5(3)
C7 C8 C9 C10 -178.09(16)
N1 C15 C7 C6 7.5(2)
N1 C15 C7 C8 -176.60(13)
C5 C6 C7 C15 159.32(16)
C1 C6 C7 C15 -14.2(2)
C5 C6 C7 C8 -16.4(2)
C1 C6 C7 C8 170.07(15)
C9 C8 C7 C15 132.42(18)
C13 C8 C7 C15 -45.1(2)
C9 C8 C7 C6 -51.9(2)
C13 C8 C7 C6 130.57(17)
